data_1535257
loop_
_publ_author_name
'Stroebele, M.'
'Meyer, H.J.'

_publ_section_title
;
 Neubestimmung der Struktur von NbOCl3
;
_journal_name_full 'Zeitschrift fuer Anorganische und Allgemeine Chemie'
_journal_page_first 488
_journal_page_last 491
_journal_volume 628
_journal_year 2002
_chemical_formula_sum 'Cl3 Nb O'
_chemical_name_systematic 'Nb O Cl3'
_space_group_IT_number 113
_symmetry_space_group_name_Hall 'P -4 2ab'
_symmetry_space_group_name_H-M 'P -4 21 m'
_cell_angle_alpha 90
_cell_angle_beta 90
_cell_angle_gamma 90
_cell_formula_units_Z 4
_cell_length_a 10.8959
_cell_length_b 10.8959
_cell_length_c 3.9479
_cell_volume 468.697
_citation_journal_id_ASTM ZAACAB
_cod_data_source_file Stroebele_ZAACAB_2002_362.cif
_cod_data_source_block Cl3Nb1O1
_cod_original_cell_volume 468.6972
_cod_original_formula_sum 'Cl3 Nb1 O1'
_cod_database_code 1535257

loop_
_symmetry_equiv_pos_as_xyz
x,y,z
y,-x,-z
-x,-y,z
-y,x,-z
x+1/2,-y+1/2,-z
-y+1/2,-x+1/2,z
-x+1/2,y+1/2,-z
y+1/2,x+1/2,z

loop_
_atom_site_label
_atom_site_type_symbol
_atom_site_fract_x
_atom_site_fract_y
_atom_site_fract_z
_atom_site_occupancy
_atom_site_U_iso_or_equiv
O1 O-2 0.3835 0.8835 0.249 1 0.0
Cl1 Cl-1 0.60415 0.89585 0.765 1 0.0
Nb1 Nb+5 0.37306 0.87306 0.69253 1 0.0
Cl2 Cl-1 0.3948 0.66671 0.7543 1 0.0
